data_7012805
loop_
_publ_author_name
'Nichols, Peter J.'
'Raston, Colin L.'

_publ_section_title
;
 Confinement of (S)-serine in tetra-p-sulfonatocalix[4]arene bilayers
;
_journal_issue 14
_journal_name_full 'Dalton Transactions'
_journal_page_first 2923
_journal_paper_doi 10.1039/b301316b
_journal_year 2003
_chemical_formula_sum 'C62 H88 N2 Na2 O55 S8'
_chemical_formula_weight 2043.80
_space_group_IT_number 1
_symmetry_space_group_name_Hall 'P 1'
_symmetry_space_group_name_H-M 'P 1'
_atom_sites_solution_hydrogens geom
_atom_sites_solution_primary direct
_atom_sites_solution_secondary difmap
_audit_creation_method SHELXL-97
_cell_angle_alpha 99.42
_cell_angle_beta 108.451(1)
_cell_angle_gamma 90.123(1)
_cell_formula_units_Z 1
_cell_length_a 11.8958(1)
_cell_length_b 12.0330(1)
_cell_length_c 15.7894(2)
_cell_measurement_temperature 123(2)
_cell_volume 2111.52(4)
_computing_structure_refinement 'SHELXL-97 (Sheldrick, 1997)'
_computing_structure_solution 'SHELXS-97 (Sheldrick, 1990)'
_diffrn_ambient_temperature 123(2)
_diffrn_measured_fraction_theta_full 0.975
_diffrn_measured_fraction_theta_max 0.975
_diffrn_radiation_monochromator graphite
_diffrn_radiation_source 'fine-focus sealed tube'
_diffrn_radiation_type MoK\a
_diffrn_radiation_wavelength 0.71073
_diffrn_reflns_av_R_equivalents 0.0293
_diffrn_reflns_av_sigmaI/netI 0.0631
_diffrn_reflns_limit_h_max 15
_diffrn_reflns_limit_h_min -15
_diffrn_reflns_limit_k_max 16
_diffrn_reflns_limit_k_min -16
_diffrn_reflns_limit_l_max 21
_diffrn_reflns_limit_l_min -21
_diffrn_reflns_number 38710
_diffrn_reflns_theta_full 28.33
_diffrn_reflns_theta_max 28.33
_diffrn_reflns_theta_min 2.38
_exptl_absorpt_coefficient_mu 0.335
_exptl_absorpt_correction_T_max 0.9609
_exptl_absorpt_correction_T_min 0.9514
_exptl_crystal_density_diffrn 1.607
_exptl_crystal_density_method 'not measured'
_exptl_crystal_F_000 1064
_exptl_crystal_size_max 0.15
_exptl_crystal_size_mid 0.15
_exptl_crystal_size_min 0.12
_refine_diff_density_max 2.552
_refine_diff_density_min -0.860
_refine_diff_density_rms 0.115
_refine_ls_abs_structure_details 'Flack H D (1983), Acta Cryst. A39, 876-881'
_refine_ls_abs_structure_Flack -0.03(7)
_refine_ls_extinction_method none
_refine_ls_goodness_of_fit_ref 1.028
_refine_ls_hydrogen_treatment mixed
_refine_ls_matrix_type full
_refine_ls_number_parameters 1162
_refine_ls_number_reflns 19318
_refine_ls_number_restraints 3
_refine_ls_restrained_S_all 1.027
_refine_ls_R_factor_all 0.0862
_refine_ls_R_factor_gt 0.0684
_refine_ls_shift/su_max 0.003
_refine_ls_shift/su_mean 0.000
_refine_ls_structure_factor_coef Fsqd
_refine_ls_weighting_details 'calc w=1/[\s^2^(Fo^2^)+(0.1008P)^2^+4.7202P] where P=(Fo^2^+2Fc^2^)/3'
_refine_ls_weighting_scheme calc
_refine_ls_wR_factor_gt 0.1740
_refine_ls_wR_factor_ref 0.1860
_reflns_number_gt 15874
_reflns_number_total 19318
_reflns_threshold_expression >2sigma(I)
_cod_data_source_file b301316b.txt
_cod_data_source_block compound1
_cod_original_cell_volume 2111.53(4)
_cod_database_code 7012805

loop_
_symmetry_equiv_pos_as_xyz
'x, y, z'

loop_
_atom_site_label
_atom_site_type_symbol
_atom_site_fract_x
_atom_site_fract_y
_atom_site_fract_z
_atom_site_U_iso_or_equiv
_atom_site_adp_type
_atom_site_occupancy
_atom_site_symmetry_multiplicity
_atom_site_calc_flag
_atom_site_refinement_flags
_atom_site_disorder_assembly
_atom_site_disorder_group
S5 S 0.75584(11) 0.86466(10) 0.92046(8) 0.0149(2) Uani 1 1 d . . .
S6 S 0.12605(11) 1.08700(12) 0.91395(9) 0.0211(3) Uani 1 1 d . . .
S8 S 0.94351(15) 1.48436(13) 0.91751(11) 0.0298(3) Uani 1 1 d . . .
S7 S 0.33498(12) 1.70844(11) 0.94166(10) 0.0261(3) Uani 1 1 d . . .
C42 C 0.7388(4) 1.6146(4) 1.1624(3) 0.0117(9) Uani 1 1 d . . .
H42A H 0.7637 1.6182 1.2276 0.014 Uiso 1 1 calc R . .
H42B H 0.7600 1.6872 1.1509 0.014 Uiso 1 1 calc R . .
C47 C 0.4215(4) 1.5030(4) 1.1254(3) 0.0108(9) Uani 1 1 d . . .
C45 C 0.4180(5) 1.6282(4) 1.0206(3) 0.0159(10) Uani 1 1 d . . .
O29 O 0.7375(3) 1.2051(3) 1.2286(2) 0.0163(7) Uani 1 1 d . . .
C38 C 0.8946(4) 1.4572(4) 1.0073(3) 0.0159(10) Uani 1 1 d . . .
O30 O 0.5308(3) 1.2768(3) 1.2350(2) 0.0150(7) Uani 1 1 d . . .
C51 C 0.2537(5) 1.2561(4) 1.0478(3) 0.0176(10) Uani 1 1 d . . .
H51 H 0.1912 1.3005 1.0247 0.021 Uiso 1 1 calc R . .
O31 O 0.6100(3) 1.4828(3) 1.2368(2) 0.0160(7) Uani 1 1 d . . .
C39 C 0.8343(4) 1.5385(4) 1.0450(3) 0.0154(10) Uani 1 1 d . . .
H39 H 0.8127 1.6029 1.0196 0.018 Uiso 1 1 calc R . .
O32 O 0.8213(3) 1.4123(3) 1.2382(2) 0.0167(7) Uani 1 1 d . . .
C30 C 0.8364(4) 1.0583(4) 1.0450(3) 0.0123(9) Uani 1 1 d . . .
H30 H 0.8981 1.0600 1.0208 0.015 Uiso 1 1 calc R . .
C44 C 0.5409(4) 1.6474(4) 1.0541(3) 0.0133(9) Uani 1 1 d . . .
H44 H 0.5793 1.6952 1.0300 0.016 Uiso 1 1 calc R . .
C43 C 0.6050(4) 1.5934(4) 1.1244(3) 0.0135(9) Uani 1 1 d . . .
O19 O 0.8759(3) 0.8753(3) 0.9164(3) 0.0251(9) Uani 1 1 d . . .
O25 O 0.2363(6) 1.6426(7) 0.8859(6) 0.118(4) Uani 1 1 d . . .
C34 C 0.6500(4) 0.9700(4) 1.0408(3) 0.0130(9) Uani 1 1 d . . .
H34 H 0.5892 0.9143 1.0135 0.016 Uiso 1 1 calc R . .
C29 C 0.7459(4) 0.9735(4) 1.0087(3) 0.0117(9) Uani 1 1 d . . .
C54 C 0.4426(4) 1.1198(4) 1.1152(3) 0.0126(9) Uani 1 1 d . . .
C37 C 0.9253(4) 1.3583(4) 1.0425(3) 0.0155(10) Uani 1 1 d . . .
H37 H 0.9644 1.3042 1.0151 0.019 Uiso 1 1 calc R . .
C36 C 0.8973(4) 1.3411(4) 1.1182(3) 0.0124(9) Uani 1 1 d . . .
O17 O 0.6672(3) 0.8839(3) 0.8373(2) 0.0190(8) Uani 1 1 d . . .
C56 C 0.5431(4) 1.0445(4) 1.1514(3) 0.0140(10) Uani 1 1 d . . .
H56A H 0.5740 1.0658 1.2168 0.017 Uiso 1 1 calc R . .
H56B H 0.5109 0.9671 1.1377 0.017 Uiso 1 1 calc R . .
C40 C 0.8063(4) 1.5228(4) 1.1213(3) 0.0113(9) Uani 1 1 d . . .
O18 O 0.7305(4) 0.7596(3) 0.9469(3) 0.0213(8) Uani 1 1 d . . .
C35 C 0.9319(4) 1.2333(4) 1.1575(3) 0.0106(9) Uani 1 1 d . . .
H35A H 1.0033 1.2073 1.1453 0.013 Uiso 1 1 calc R . .
H35B H 0.9493 1.2499 1.2227 0.013 Uiso 1 1 calc R . .
C49 C 0.3551(4) 1.4254(4) 1.1638(3) 0.0129(10) Uani 1 1 d . . .
H49A H 0.3935 1.4335 1.2287 0.016 Uiso 1 1 calc R . .
H49B H 0.2745 1.4486 1.1534 0.016 Uiso 1 1 calc R . .
O23 O 0.4088(5) 1.7687(6) 0.9115(5) 0.080(2) Uani 1 1 d . . .
C50 C 0.3515(4) 1.3030(4) 1.1215(3) 0.0124(9) Uani 1 1 d . . .
C31 C 0.8343(4) 1.1406(4) 1.1176(3) 0.0115(9) Uani 1 1 d . . .
C48 C 0.5453(4) 1.5253(4) 1.1613(3) 0.0095(9) Uani 1 1 d . . .
C41 C 0.8398(4) 1.4258(4) 1.1586(3) 0.0133(9) Uani 1 1 d . . .
C32 C 0.7383(4) 1.1336(4) 1.1517(3) 0.0128(9) Uani 1 1 d . . .
C53 C 0.3427(4) 1.0752(4) 1.0416(3) 0.0156(10) Uani 1 1 d . . .
H53 H 0.3385 0.9999 1.0146 0.019 Uiso 1 1 calc R . .
C46 C 0.3594(4) 1.5570(4) 1.0552(3) 0.0161(10) Uani 1 1 d . . .
H46 H 0.2773 1.5453 1.0311 0.019 Uiso 1 1 calc R . .
C33 C 0.6452(4) 1.0496(4) 1.1135(3) 0.0092(9) Uani 1 1 d . . .
C55 C 0.4429(5) 1.2319(4) 1.1557(3) 0.0140(10) Uani 1 1 d . . .
S2 S 0.70044(10) 1.10243(10) 0.51753(8) 0.0163(3) Uani 1 1 d . . .
S4 S -0.13368(10) 0.69160(10) 0.49371(8) 0.0153(2) Uani 1 1 d . . .
S1 S 0.49581(10) 0.51432(10) 0.50803(8) 0.0145(2) Uani 1 1 d . . .
S3 S 0.07286(10) 1.32368(10) 0.50457(8) 0.0145(2) Uani 1 1 d . . .
C19 C -0.0022(4) 1.0465(4) 0.3070(3) 0.0118(9) Uani 1 1 d . . .
C15 C 0.1832(4) 1.1394(4) 0.3119(3) 0.0145(10) Uani 1 1 d . . .
C20 C 0.0919(4) 1.0563(4) 0.2737(3) 0.0118(9) Uani 1 1 d . . .
C13 C 0.3883(4) 0.9602(4) 0.2726(3) 0.0129(9) Uani 1 1 d . . .
O14 O 0.2996(3) 0.9188(3) 0.1935(2) 0.0178(7) Uani 1 1 d . . .
O9 O 0.1183(3) 1.4271(3) 0.4860(3) 0.0225(8) Uani 1 1 d . . .
O15 O 0.0895(3) 0.9832(3) 0.1953(2) 0.0164(7) Uani 1 1 d . . .
C27 C -0.0058(4) 0.7604(4) 0.2659(3) 0.0100(9) Uani 1 1 d . . .
C4 C 0.2916(4) 0.6676(4) 0.2652(3) 0.0128(9) Uani 1 1 d . . .
C8 C 0.4801(4) 0.8912(4) 0.3060(3) 0.0103(9) Uani 1 1 d . . .
O16 O 0.0182(3) 0.7752(3) 0.1887(2) 0.0171(7) Uani 1 1 d . . .
O13 O 0.2288(3) 0.7063(3) 0.1876(2) 0.0157(7) Uani 1 1 d . . .
O7 O 0.1494(4) 1.2944(3) 0.5895(3) 0.0240(8) Uani 1 1 d . . .
C2 C 0.4750(4) 0.6415(4) 0.3754(3) 0.0108(9) Uani 1 1 d . . .
H2 H 0.5570 0.6541 0.4001 0.013 Uiso 1 1 calc R . .
C11 C 0.4820(4) 1.1169(4) 0.3894(3) 0.0136(10) Uani 1 1 d . . .
H11 H 0.4824 1.1905 0.4188 0.016 Uiso 1 1 calc R . .
C16 C 0.1758(4) 1.2198(4) 0.3838(3) 0.0142(10) Uani 1 1 d . . .
H16 H 0.2351 1.2771 0.4103 0.017 Uiso 1 1 calc R . .
C14 C 0.2868(4) 1.1485(4) 0.2757(3) 0.0118(9) Uani 1 1 d . . .
H14A H 0.3179 1.2264 0.2908 0.014 Uiso 1 1 calc R . .
H14B H 0.2578 1.1284 0.2101 0.014 Uiso 1 1 calc R . .
C17 C 0.0797(4) 1.2151(4) 0.4167(3) 0.0157(10) Uani 1 1 d . . .
O8 O -0.0510(3) 1.3241(3) 0.5007(3) 0.0226(8) Uani 1 1 d . . .
C21 C -0.0980(5) 0.9513(4) 0.2673(3) 0.0153(10) Uani 1 1 d . . .
H21A H -0.1700 0.9767 0.2789 0.018 Uiso 1 1 calc R . .
H21B H -0.1150 0.9353 0.2021 0.018 Uiso 1 1 calc R . .
C23 C -0.1023(4) 0.8215(4) 0.3763(3) 0.0122(9) Uani 1 1 d . . .
H23 H -0.1428 0.8748 0.4032 0.015 Uiso 1 1 calc R . .
C26 C 0.0256(4) 0.6597(4) 0.3001(3) 0.0109(9) Uani 1 1 d . . .
C22 C -0.0668(4) 0.8434(4) 0.3041(3) 0.0120(9) Uani 1 1 d . . .
O11 O -0.2505(3) 0.7347(3) 0.4719(2) 0.0181(7) Uani 1 1 d . . .
C5 C 0.2285(4) 0.5990(4) 0.3014(3) 0.0105(9) Uani 1 1 d . . .
C6 C 0.2936(4) 0.5545(4) 0.3771(3) 0.0136(9) Uani 1 1 d . . .
H6 H 0.2547 0.5113 0.4042 0.016 Uiso 1 1 calc R . .
O3 O 0.4474(3) 0.3989(3) 0.4903(2) 0.0203(8) Uani 1 1 d . . .
C12 C 0.3880(4) 1.0734(4) 0.3129(3) 0.0125(9) Uani 1 1 d . . .
C18 C -0.0071(4) 1.1286(4) 0.3796(3) 0.0133(9) Uani 1 1 d . . .
H18 H -0.0694 1.1248 0.4030 0.016 Uiso 1 1 calc R . .
C28 C 0.0946(4) 0.5733(4) 0.2612(3) 0.0142(10) Uani 1 1 d . . .
H28A H 0.0709 0.5699 0.1961 0.017 Uiso 1 1 calc R . .
H28B H 0.0754 0.4998 0.2724 0.017 Uiso 1 1 calc R . .
C9 C 0.5744(4) 0.9378(4) 0.3813(3) 0.0105(9) Uani 1 1 d . . .
H9 H 0.6372 0.8940 0.4049 0.013 Uiso 1 1 calc R . .
C1 C 0.4156(4) 0.5740(4) 0.4125(3) 0.0129(9) Uani 1 1 d . . .
C25 C -0.0106(4) 0.6417(4) 0.3733(3) 0.0133(9) Uani 1 1 d . . .
H25 H 0.0101 0.5771 0.3986 0.016 Uiso 1 1 calc R . .
C24 C -0.0772(4) 0.7201(4) 0.4080(3) 0.0147(10) Uani 1 1 d . . .
C3 C 0.4132(4) 0.6908(4) 0.3012(3) 0.0112(9) Uani 1 1 d . . .
O2 O 0.6212(3) 0.5212(3) 0.5134(3) 0.0231(8) Uani 1 1 d . . .
O1 O 0.4763(3) 0.5809(3) 0.5870(2) 0.0190(7) Uani 1 1 d . . .
O10 O -0.0543(3) 0.7511(4) 0.5785(3) 0.0299(9) Uani 1 1 d . . .
O6 O 0.8037(3) 1.0584(3) 0.4967(3) 0.0243(8) Uani 1 1 d . . .
O22 O 0.0238(4) 1.1367(5) 0.9288(4) 0.0465(14) Uani 1 1 d . . .
O4 O 0.6829(4) 1.0613(4) 0.5955(3) 0.0283(9) Uani 1 1 d . . .
C52 C 0.2499(4) 1.1432(4) 1.0088(3) 0.0164(10) Uani 1 1 d . . .
C10 C 0.5756(4) 1.0502(4) 0.4220(3) 0.0141(9) Uani 1 1 d . . .
O20 O 0.1539(5) 1.1073(6) 0.8370(3) 0.0616(18) Uani 1 1 d . . .
O21 O 0.1200(5) 0.9663(4) 0.9165(4) 0.0598(17) Uani 1 1 d . . .
O5 O 0.6997(4) 1.2256(3) 0.5323(3) 0.0311(10) Uani 1 1 d . . .
Na1 Na 0.59515(18) 0.73665(17) 0.69912(13) 0.0201(4) Uani 1 1 d . . .
Na2 Na 0.1301(2) 1.1757(3) 0.69599(18) 0.0482(8) Uani 1 1 d . . .
O40 O 0.6353(3) 0.8310(3) 0.5855(3) 0.0240(8) Uani 1 1 d . . .
O34 O 0.4051(4) 0.8463(3) 0.5097(3) 0.0259(9) Uani 1 1 d . . .
O37 O 0.3956(4) 1.3073(4) 0.9110(3) 0.0438(12) Uani 1 1 d . . .
O50 O 0.1987(4) 1.4018(5) 0.8419(4) 0.0540(15) Uani 1 1 d . . .
O44 O 0.3890(3) 0.3285(3) 0.6258(3) 0.0257(8) Uani 1 1 d . . .
O33 O 0.4182(3) 0.8309(3) 0.6524(2) 0.0216(8) Uani 1 1 d . . .
O42 O -0.0015(4) 1.0112(5) 0.6410(4) 0.0468(12) Uani 1 1 d . . .
O36 O 0.3409(3) 1.2037(3) 0.7711(3) 0.0239(8) Uani 1 1 d . . .
O53 O 0.2538(5) 1.5982(4) 0.6182(4) 0.0466(12) Uani 1 1 d . . .
C62 C 0.6304(6) 1.2361(5) 0.9127(4) 0.0302(13) Uani 1 1 d . . .
H62A H 0.6281 1.2982 0.9597 0.036 Uiso 1 1 calc R . .
H62B H 0.6985 1.1932 0.9372 0.036 Uiso 1 1 calc R . .
O41 O 0.5515(4) 0.6376(4) 0.8113(3) 0.0335(10) Uani 1 1 d . . .
O35 O 0.2368(4) 1.0454(4) 0.6075(3) 0.0330(9) Uani 1 1 d . . .
O51 O 0.7996(6) 1.1464(7) 0.7945(4) 0.088(3) Uani 1 1 d . . .
O54 O 0.7235(4) 1.3702(4) 0.4402(3) 0.0343(9) Uani 1 1 d . . .
C59 C 0.1929(6) 0.9668(6) 0.5282(4) 0.0306(14) Uani 1 1 d . . .
H59A H 0.2252 0.9859 0.4829 0.037 Uiso 1 1 calc R . .
H59B H 0.1072 0.9690 0.5050 0.037 Uiso 1 1 calc R . .
O38 O 0.6419(4) 1.2793(4) 0.8366(3) 0.0374(10) Uani 1 1 d . . .
N2 N 0.5125(4) 1.0636(4) 0.8119(3) 0.0261(10) Uani 1 1 d . . .
C58 C 0.2260(5) 0.8473(5) 0.5454(4) 0.0240(11) Uani 1 1 d . . .
H58 H 0.1897 0.7929 0.4896 0.029 Uiso 1 1 calc R . .
C57 C 0.3610(4) 0.8394(4) 0.5755(3) 0.0185(10) Uani 1 1 d . . .
N1 N 0.1872(4) 0.8158(5) 0.6198(3) 0.0351(12) Uani 1 1 d . . .
O39 O 0.7757(5) 0.6534(6) 0.7232(4) 0.073(2) Uani 1 1 d . . .
O55 O 1.0602(4) 1.7757(4) 0.9984(4) 0.0461(12) Uani 1 1 d . . .
C60 C 0.4072(5) 1.2271(5) 0.8487(4) 0.0258(12) Uani 1 1 d . . .
C61 C 0.5169(5) 1.1605(5) 0.8839(4) 0.0265(12) Uani 1 1 d . . .
H61 H 0.5116 1.1314 0.9371 0.032 Uiso 1 1 calc R . .
O49 O 0.4753(4) 1.1173(3) 0.6382(3) 0.0294(9) Uani 1 1 d . . .
O48 O 0.3103(4) 0.9334(3) 0.8023(3) 0.0307(9) Uani 1 1 d . . .
O12 O -0.1347(4) 0.5693(3) 0.4877(3) 0.0340(10) Uani 1 1 d . . .
O45 O -0.0394(6) 0.5186(4) 0.6595(4) 0.0546(14) Uani 1 1 d . . .
O47 O -0.0460(8) 0.8465(6) 0.7579(4) 0.082(2) Uani 1 1 d . . .
O52 O 0.5050(8) 1.4306(5) 0.7752(6) 0.109(4) Uani 1 1 d . . .
O28 O 1.0439(7) 1.5685(7) 0.9606(6) 0.092(2) Uani 1 1 d . . .
O46 O 0.0906(6) 0.6926(8) 0.7402(4) 0.084(2) Uani 1 1 d . . .
O26 O 0.8550(10) 1.5454(8) 0.8651(6) 0.127(4) Uani 1 1 d . . .
O43 O -0.0440(6) 1.2947(5) 0.6902(4) 0.0573(15) Uani 1 1 d . . .
O24 O 0.2821(7) 1.7944(5) 0.9981(5) 0.0736(19) Uani 1 1 d . . .
O27 O 0.9638(12) 1.3835(5) 0.8716(6) 0.139(5) Uani 1 1 d . . .
C7 C 0.4782(4) 0.7681(4) 0.2640(3) 0.0124(9) Uani 1 1 d . . .
H7A H 0.4404 0.7596 0.1990 0.015 Uiso 1 1 calc R . .
H7B H 0.5592 0.7458 0.2750 0.015 Uiso 1 1 calc R . .

loop_
_atom_site_aniso_label
_atom_site_aniso_U_11
_atom_site_aniso_U_22
_atom_site_aniso_U_33
_atom_site_aniso_U_23
_atom_site_aniso_U_13
_atom_site_aniso_U_12
S5 0.0157(6) 0.0119(5) 0.0169(6) 0.0001(4) 0.0059(5) 0.0029(4)
S6 0.0114(6) 0.0283(7) 0.0185(6) -0.0079(5) 0.0035(5) -0.0008(5)
S8 0.0411(9) 0.0306(8) 0.0309(7) 0.0183(6) 0.0237(7) 0.0133(6)
S7 0.0192(6) 0.0200(7) 0.0342(8) 0.0162(6) -0.0042(6) -0.0015(5)
C42 0.009(2) 0.008(2) 0.019(2) 0.0005(18) 0.0046(19) -0.0027(16)
C47 0.013(2) 0.010(2) 0.010(2) -0.0001(17) 0.0049(18) 0.0010(17)
C45 0.017(2) 0.012(2) 0.018(2) 0.0046(18) 0.003(2) 0.0079(18)
O29 0.0177(17) 0.0148(17) 0.0145(17) -0.0029(13) 0.0052(15) 0.0007(14)
C38 0.015(2) 0.017(2) 0.021(2) 0.0059(19) 0.011(2) 0.0065(18)
O30 0.0161(17) 0.0169(17) 0.0105(16) 0.0027(13) 0.0022(14) -0.0008(13)
C51 0.020(3) 0.016(2) 0.017(2) 0.0003(19) 0.007(2) 0.0028(19)
O31 0.0171(17) 0.0132(17) 0.0152(17) 0.0047(13) 0.0005(14) 0.0041(13)
C39 0.015(2) 0.011(2) 0.023(2) 0.0100(19) 0.007(2) 0.0036(18)
O32 0.0185(17) 0.0171(17) 0.0165(17) 0.0050(14) 0.0075(15) 0.0016(13)
C30 0.010(2) 0.010(2) 0.016(2) 0.0018(18) 0.0024(19) 0.0011(17)
C44 0.015(2) 0.009(2) 0.017(2) 0.0029(17) 0.0056(19) -0.0001(17)
C43 0.013(2) 0.017(2) 0.012(2) 0.0019(18) 0.0059(19) 0.0016(18)
O19 0.0181(18) 0.029(2) 0.026(2) -0.0073(16) 0.0095(16) 0.0004(16)
O25 0.049(4) 0.121(6) 0.157(8) 0.121(6) -0.053(4) -0.044(4)
C34 0.009(2) 0.011(2) 0.018(2) 0.0045(18) 0.0019(19) 0.0016(17)
C29 0.014(2) 0.013(2) 0.008(2) 0.0004(17) 0.0049(18) 0.0029(17)
C54 0.018(2) 0.009(2) 0.014(2) 0.0020(17) 0.011(2) -0.0003(18)
C37 0.016(2) 0.014(2) 0.017(2) 0.0032(19) 0.006(2) 0.0024(18)
C36 0.004(2) 0.014(2) 0.017(2) 0.0026(18) 0.0000(18) -0.0012(16)
O17 0.0230(19) 0.0182(18) 0.0137(17) 0.0006(13) 0.0042(15) 0.0057(14)
C56 0.015(2) 0.007(2) 0.022(3) 0.0026(18) 0.009(2) -0.0061(17)
C40 0.008(2) 0.007(2) 0.018(2) -0.0003(17) 0.0037(18) -0.0005(16)
O18 0.031(2) 0.0091(16) 0.0223(19) 0.0015(14) 0.0062(17) 0.0031(14)
C35 0.0030(19) 0.013(2) 0.015(2) 0.0034(18) 0.0015(18) 0.0013(16)
C49 0.010(2) 0.008(2) 0.018(2) -0.0004(18) 0.002(2) 0.0011(17)
O23 0.035(3) 0.105(5) 0.109(5) 0.091(5) -0.001(3) -0.014(3)
C50 0.013(2) 0.013(2) 0.017(2) 0.0043(18) 0.011(2) 0.0018(17)
C31 0.010(2) 0.014(2) 0.013(2) 0.0084(17) 0.0031(18) 0.0014(17)
C48 0.008(2) 0.0053(19) 0.012(2) -0.0030(16) 0.0017(18) 0.0019(16)
C41 0.011(2) 0.015(2) 0.013(2) -0.0013(18) 0.0059(19) -0.0040(18)
C32 0.016(2) 0.014(2) 0.009(2) 0.0025(17) 0.0051(19) 0.0034(18)
C53 0.014(2) 0.017(2) 0.016(2) 0.0003(19) 0.006(2) -0.0025(18)
C46 0.014(2) 0.013(2) 0.020(3) 0.0001(19) 0.004(2) 0.0025(18)
C33 0.008(2) 0.006(2) 0.015(2) 0.0057(17) 0.0031(18) 0.0022(16)
C55 0.020(2) 0.013(2) 0.010(2) -0.0029(18) 0.009(2) -0.0055(19)
S2 0.0149(6) 0.0160(6) 0.0175(6) -0.0003(5) 0.0061(5) -0.0007(4)
S4 0.0116(5) 0.0172(6) 0.0219(6) 0.0087(5) 0.0096(5) 0.0038(4)
S1 0.0128(5) 0.0141(5) 0.0164(6) 0.0051(4) 0.0032(5) 0.0002(4)
S3 0.0138(6) 0.0126(6) 0.0198(6) 0.0036(5) 0.0088(5) 0.0026(4)
C19 0.009(2) 0.011(2) 0.015(2) 0.0073(18) 0.0017(18) 0.0062(17)
C15 0.015(2) 0.016(2) 0.017(2) 0.0092(19) 0.009(2) 0.0044(18)
C20 0.015(2) 0.008(2) 0.016(2) 0.0090(17) 0.007(2) 0.0062(17)
C13 0.005(2) 0.015(2) 0.019(2) 0.0079(19) 0.0037(19) -0.0002(17)
O14 0.0162(17) 0.0195(18) 0.0151(17) 0.0019(14) 0.0021(15) 0.0000(14)
O9 0.026(2) 0.0175(19) 0.028(2) 0.0077(15) 0.0113(17) 0.0008(15)
O15 0.0205(18) 0.0152(17) 0.0148(16) 0.0038(13) 0.0067(15) -0.0003(14)
C27 0.006(2) 0.010(2) 0.014(2) 0.0045(17) 0.0027(18) -0.0031(16)
C4 0.017(2) 0.011(2) 0.015(2) 0.0056(18) 0.010(2) 0.0058(18)
C8 0.011(2) 0.010(2) 0.014(2) 0.0029(17) 0.0093(19) 0.0018(17)
O16 0.0180(17) 0.0221(18) 0.0127(16) 0.0046(14) 0.0064(14) -0.0012(14)
O13 0.0174(17) 0.0216(18) 0.0090(15) 0.0055(13) 0.0041(14) 0.0024(14)
O7 0.027(2) 0.026(2) 0.0212(19) 0.0051(15) 0.0108(17) 0.0016(16)
C2 0.009(2) 0.011(2) 0.013(2) 0.0004(17) 0.0051(18) -0.0018(16)
C11 0.017(2) 0.008(2) 0.020(2) 0.0024(18) 0.012(2) -0.0002(17)
C16 0.015(2) 0.010(2) 0.018(2) 0.0055(18) 0.006(2) -0.0027(17)
C14 0.009(2) 0.015(2) 0.014(2) 0.0079(18) 0.0061(19) 0.0039(17)
C17 0.018(2) 0.011(2) 0.019(2) 0.0046(19) 0.005(2) 0.0017(18)
O8 0.0203(19) 0.0170(18) 0.036(2) 0.0002(15) 0.0191(18) 0.0048(15)
C21 0.018(2) 0.014(2) 0.017(2) 0.0058(19) 0.010(2) 0.0028(19)
C23 0.008(2) 0.015(2) 0.017(2) 0.0045(18) 0.0060(18) 0.0032(17)
C26 0.008(2) 0.011(2) 0.014(2) 0.0024(17) 0.0029(18) 0.0008(16)
C22 0.012(2) 0.009(2) 0.015(2) 0.0034(17) 0.0029(18) 0.0029(16)
O11 0.0100(15) 0.0267(19) 0.0238(18) 0.0113(14) 0.0106(14) 0.0067(13)
C5 0.008(2) 0.005(2) 0.017(2) -0.0054(17) 0.0056(18) -0.0031(16)
C6 0.014(2) 0.010(2) 0.019(2) 0.0001(18) 0.009(2) 0.0003(17)
O3 0.0237(19) 0.0173(18) 0.0226(18) 0.0121(14) 0.0066(16) -0.0009(14)
C12 0.008(2) 0.014(2) 0.019(2) 0.0070(18) 0.0066(19) 0.0022(17)
C18 0.011(2) 0.016(2) 0.015(2) 0.0084(19) 0.0060(19) 0.0013(18)
C28 0.016(2) 0.007(2) 0.018(2) 0.0013(18) 0.005(2) 0.0020(18)
C9 0.010(2) 0.009(2) 0.015(2) 0.0072(17) 0.0050(18) 0.0008(16)
C1 0.015(2) 0.013(2) 0.010(2) 0.0027(17) 0.0025(19) 0.0010(18)
C25 0.007(2) 0.013(2) 0.021(2) 0.0039(18) 0.0039(19) 0.0033(16)
C24 0.014(2) 0.014(2) 0.016(2) 0.0034(18) 0.0046(19) -0.0030(18)
C3 0.012(2) 0.008(2) 0.017(2) 0.0021(17) 0.0089(19) 0.0023(17)
O2 0.0080(16) 0.036(2) 0.030(2) 0.0170(17) 0.0068(15) 0.0079(14)
O1 0.0188(17) 0.0240(18) 0.0089(15) -0.0004(13) -0.0017(14) 0.0002(14)
O10 0.0186(19) 0.050(3) 0.0211(19) 0.0106(18) 0.0043(16) -0.0010(17)
O6 0.0186(19) 0.029(2) 0.0244(19) -0.0028(16) 0.0095(17) -0.0014(16)
O22 0.011(2) 0.062(3) 0.047(3) -0.027(2) 0.001(2) 0.007(2)
O4 0.030(2) 0.040(2) 0.0139(18) 0.0004(16) 0.0079(16) -0.0091(18)
C52 0.016(2) 0.019(3) 0.013(2) -0.0033(19) 0.007(2) -0.0025(19)
C10 0.013(2) 0.013(2) 0.017(2) 0.0019(18) 0.007(2) -0.0024(17)
O20 0.036(3) 0.123(5) 0.022(2) 0.015(3) 0.003(2) -0.030(3)
O21 0.044(3) 0.026(2) 0.073(4) -0.014(2) -0.020(3) -0.005(2)
O5 0.034(2) 0.0152(19) 0.034(2) -0.0077(16) 0.0031(19) 0.0003(16)
Na1 0.0202(10) 0.0216(10) 0.0174(9) 0.0043(7) 0.0038(8) 0.0016(8)
Na2 0.0279(13) 0.089(2) 0.0351(15) 0.0370(15) 0.0079(12) 0.0072(13)
O40 0.0244(19) 0.030(2) 0.0256(19) 0.0103(16) 0.0165(17) 0.0068(15)
O34 0.029(2) 0.031(2) 0.0218(19) 0.0035(16) 0.0146(17) 0.0045(17)
O37 0.038(3) 0.043(3) 0.035(3) -0.019(2) 0.004(2) 0.006(2)
O50 0.027(2) 0.066(4) 0.057(3) -0.009(3) 0.006(2) 0.013(2)
O44 0.027(2) 0.025(2) 0.026(2) 0.0117(16) 0.0045(16) -0.0037(15)
O33 0.0143(16) 0.029(2) 0.0245(19) 0.0090(15) 0.0086(15) 0.0051(14)
O42 0.036(3) 0.057(3) 0.045(3) 0.020(2) 0.003(2) 0.011(2)
O36 0.0231(18) 0.0251(19) 0.024(2) 0.0035(15) 0.0085(16) 0.0040(15)
O53 0.059(3) 0.026(2) 0.049(3) -0.005(2) 0.013(3) -0.013(2)
C62 0.030(3) 0.027(3) 0.029(3) 0.009(2) 0.003(3) 0.005(2)
O41 0.046(3) 0.027(2) 0.025(2) 0.0002(17) 0.0103(19) -0.0177(19)
O35 0.028(2) 0.034(2) 0.037(2) 0.0074(18) 0.0091(19) 0.0097(17)
O51 0.074(4) 0.128(6) 0.037(3) -0.013(3) -0.001(3) 0.059(4)
O54 0.029(2) 0.035(2) 0.034(2) 0.0050(18) 0.0051(19) -0.0006(18)
C59 0.024(3) 0.049(4) 0.021(3) 0.015(3) 0.006(2) 0.015(3)
O38 0.034(2) 0.037(2) 0.042(3) 0.017(2) 0.009(2) -0.0043(19)
N2 0.038(3) 0.022(2) 0.022(2) 0.0086(18) 0.012(2) 0.0123(19)
C58 0.015(2) 0.035(3) 0.020(3) 0.005(2) 0.004(2) -0.001(2)
C57 0.022(2) 0.015(2) 0.017(2) -0.0029(18) 0.007(2) -0.0017(18)
N1 0.021(2) 0.064(4) 0.027(3) 0.015(2) 0.013(2) 0.000(2)
O39 0.052(3) 0.101(5) 0.066(4) 0.005(3) 0.022(3) 0.050(3)
O55 0.041(3) 0.051(3) 0.050(3) 0.015(2) 0.017(2) 0.002(2)
C60 0.025(3) 0.025(3) 0.035(3) 0.008(2) 0.018(3) 0.005(2)
C61 0.033(3) 0.030(3) 0.026(3) 0.016(2) 0.017(2) 0.009(2)
O49 0.034(2) 0.032(2) 0.032(2) 0.0132(17) 0.0192(18) 0.0065(17)
O48 0.040(2) 0.030(2) 0.029(2) 0.0083(17) 0.0185(19) 0.0079(18)
O12 0.045(2) 0.0193(19) 0.061(3) 0.0225(19) 0.042(2) 0.0145(17)
O45 0.082(4) 0.032(3) 0.051(3) 0.006(2) 0.024(3) 0.002(3)
O47 0.133(7) 0.067(4) 0.053(4) 0.003(3) 0.044(4) -0.018(4)
O52 0.131(7) 0.029(3) 0.103(6) 0.013(3) -0.053(5) 0.003(4)
O28 0.074(5) 0.087(5) 0.139(7) 0.045(5) 0.056(5) -0.005(4)
O46 0.050(4) 0.149(7) 0.053(4) 0.048(4) 0.000(3) -0.008(4)
O26 0.224(10) 0.137(7) 0.111(6) 0.108(6) 0.137(7) 0.145(8)
O43 0.085(4) 0.048(3) 0.051(3) 0.003(2) 0.042(3) -0.008(3)
O24 0.098(5) 0.053(4) 0.088(5) 0.030(3) 0.045(4) 0.035(3)
O27 0.336(15) 0.037(4) 0.129(7) 0.014(4) 0.194(10) 0.021(6)
C7 0.013(2) 0.013(2) 0.018(2) 0.0038(18) 0.012(2) 0.0065(18)

loop_
_atom_type_symbol
_atom_type_description
_atom_type_scat_dispersion_real
_atom_type_scat_dispersion_imag
_atom_type_scat_source
C C 0.0033 0.0016 'International Tables Vol C Tables 4.2.6.8 and 6.1.1.4'
H H 0.0000 0.0000 'International Tables Vol C Tables 4.2.6.8 and 6.1.1.4'
N N 0.0061 0.0033 'International Tables Vol C Tables 4.2.6.8 and 6.1.1.4'
O O 0.0106 0.0060 'International Tables Vol C Tables 4.2.6.8 and 6.1.1.4'
Na Na 0.0362 0.0249 'International Tables Vol C Tables 4.2.6.8 and 6.1.1.4'
S S 0.1246 0.1234 'International Tables Vol C Tables 4.2.6.8 and 6.1.1.4'

loop_
_geom_angle_atom_site_label_1
_geom_angle_atom_site_label_2
_geom_angle_atom_site_label_3
_geom_angle
_geom_angle_site_symmetry_1
_geom_angle_site_symmetry_3
_geom_angle_publ_flag
O17 S5 O18 112.2(2) . . ?
O17 S5 O19 112.0(2) . . ?
O18 S5 O19 113.1(2) . . ?
O17 S5 C29 106.9(2) . . ?
O18 S5 C29 105.5(2) . . ?
O19 S5 C29 106.6(2) . . ?
O20 S6 O22 117.4(4) . . ?
O20 S6 O21 111.3(4) . . ?
O22 S6 O21 109.7(4) . . ?
O20 S6 C52 105.9(3) . . ?
O22 S6 C52 107.1(3) . . ?
O21 S6 C52 104.7(3) . . ?
O27 S8 O26 114.6(7) . . ?
O27 S8 O28 118.2(6) . . ?
O26 S8 O28 103.4(6) . . ?
O27 S8 C38 108.6(3) . . ?
O26 S8 C38 106.2(3) . . ?
O28 S8 C38 104.8(4) . . ?
O25 S7 O23 124.4(5) . . ?
O25 S7 O24 102.2(6) . . ?
O23 S7 O24 106.5(5) . . ?
O25 S7 C45 107.6(3) . . ?
O23 S7 C45 110.5(3) . . ?
O24 S7 C45 103.2(3) . . ?
C43 C42 C40 113.1(4) . . ?
C46 C47 C48 117.7(4) . . ?
C46 C47 C49 120.1(4) . . ?
C48 C47 C49 122.1(4) . . ?
C46 C45 C44 121.6(4) . . ?
C46 C45 S7 119.2(4) . . ?
C44 C45 S7 118.8(4) . . ?
C39 C38 C37 121.8(5) . . ?
C39 C38 S8 118.8(4) . . ?
C37 C38 S8 119.3(4) . . ?
C52 C51 C50 120.1(5) . . ?
C38 C39 C40 119.0(4) . . ?
C29 C30 C31 119.8(4) . . ?
C43 C44 C45 118.5(5) . . ?
C48 C43 C44 119.7(4) . . ?
C48 C43 C42 121.1(4) . . ?
C44 C43 C42 119.2(4) . . ?
C33 C34 C29 119.9(4) . . ?
C34 C29 C30 122.0(4) . . ?
C34 C29 S5 119.3(4) . . ?
C30 C29 S5 118.8(4) . . ?
C55 C54 C53 117.9(5) . . ?
C55 C54 C56 122.1(4) . . ?
C53 C54 C56 120.0(4) . . ?
C36 C37 C38 119.8(5) . . ?
C37 C36 C41 118.4(4) . . ?
C37 C36 C35 120.0(4) . . ?
C41 C36 C35 121.6(4) . . ?
S5 O17 Na1 123.1(2) . . ?
C33 C56 C54 114.8(4) . . ?
C39 C40 C41 119.6(4) . . ?
C39 C40 C42 118.3(4) . . ?
C41 C40 C42 122.1(4) . . ?
C31 C35 C36 112.0(4) . . ?
C50 C49 C47 112.6(4) . . ?
C51 C50 C55 118.1(4) . . ?
C51 C50 C49 119.9(4) . . ?
C55 C50 C49 122.0(4) . . ?
C30 C31 C32 117.6(4) . . ?
C30 C31 C35 120.4(4) . . ?
C32 C31 C35 122.1(4) . . ?
O31 C48 C43 118.2(4) . . ?
O31 C48 C47 120.2(4) . . ?
C43 C48 C47 121.6(4) . . ?
O32 C41 C40 120.7(4) . . ?
O32 C41 C36 118.0(4) . . ?
C40 C41 C36 121.3(4) . . ?
O29 C32 C33 117.2(4) . . ?
O29 C32 C31 120.2(4) . . ?
C33 C32 C31 122.5(4) . . ?
C52 C53 C54 120.3(5) . . ?
C45 C46 C47 120.7(5) . . ?
C34 C33 C32 118.1(4) . . ?
C34 C33 C56 120.6(4) . . ?
C32 C33 C56 121.3(4) . . ?
O30 C55 C54 120.8(5) . . ?
O30 C55 C50 116.7(4) . . ?
C54 C55 C50 122.5(4) . . ?
O6 S2 O5 114.1(3) . . ?
O6 S2 O4 112.6(3) . . ?
O5 S2 O4 109.1(3) . . ?
O6 S2 C10 106.5(2) . . ?
O5 S2 C10 107.3(2) . . ?
O4 S2 C10 106.8(2) . . ?
O11 S4 O10 112.1(2) . . ?
O11 S4 O12 113.4(2) . . ?
O10 S4 O12 113.0(3) . . ?
O11 S4 C24 105.4(2) . . ?
O10 S4 C24 106.7(2) . . ?
O12 S4 C24 105.5(2) . . ?
O3 S1 O1 112.4(2) . . ?
O3 S1 O2 112.7(2) . . ?
O1 S1 O2 111.7(2) . . ?
O3 S1 C1 105.7(2) . . ?
O1 S1 C1 107.3(2) . . ?
O2 S1 C1 106.7(2) . . ?
O8 S3 O7 111.8(2) . . ?
O8 S3 O9 114.4(2) . . ?
O7 S3 O9 111.3(2) . . ?
O8 S3 C17 105.9(2) . . ?
O7 S3 C17 106.9(2) . . ?
O9 S3 C17 105.9(2) . . ?
C20 C19 C18 117.7(4) . . ?
C20 C19 C21 122.3(4) . . ?
C18 C19 C21 119.9(4) . . ?
C20 C15 C16 117.7(4) . . ?
C20 C15 C14 122.7(4) . . ?
C16 C15 C14 119.5(4) . . ?
C15 C20 O15 119.0(4) . . ?
C15 C20 C19 123.1(4) . . ?
O15 C20 C19 117.8(4) . . ?
O14 C13 C8 118.6(4) . . ?
O14 C13 C12 118.6(4) . . ?
C8 C13 C12 122.5(4) . . ?
O16 C27 C22 118.3(4) . . ?
O16 C27 C26 118.7(4) . . ?
C22 C27 C26 122.9(4) . . ?
O13 C4 C3 119.7(4) . . ?
O13 C4 C5 117.3(4) . . ?
C3 C4 C5 123.0(4) . . ?
C9 C8 C13 117.8(4) . . ?
C9 C8 C7 119.9(4) . . ?
C13 C8 C7 122.3(4) . . ?
S3 O7 Na2 136.3(2) . . ?
C1 C2 C3 120.7(4) . . ?
C12 C11 C10 119.8(4) . . ?
C15 C16 C17 120.6(4) . . ?
C15 C14 C12 113.8(4) . . ?
C18 C17 C16 120.2(5) . . ?
C18 C17 S3 121.9(4) . . ?
C16 C17 S3 118.0(4) . . ?
C22 C21 C19 114.7(4) . . ?
C24 C23 C22 120.1(4) . . ?
C25 C26 C27 117.4(4) . . ?
C25 C26 C28 119.9(4) . . ?
C27 C26 C28 122.7(4) . . ?
C23 C22 C27 117.8(4) . . ?
C23 C22 C21 120.1(4) . . ?
C27 C22 C21 122.1(4) . . ?
C6 C5 C4 117.2(4) . . ?
C6 C5 C28 120.1(4) . . ?
C4 C5 C28 122.7(4) . . ?
C1 C6 C5 120.8(4) . . ?
C11 C12 C13 118.3(4) . . ?
C11 C12 C14 119.6(4) . . ?
C13 C12 C14 122.1(4) . . ?
C17 C18 C19 120.6(5) . . ?
C26 C28 C5 112.7(4) . . ?
C8 C9 C10 120.4(4) . . ?
C6 C1 C2 120.6(4) . . ?
C6 C1 S1 119.5(4) . . ?
C2 C1 S1 119.9(4) . . ?
C24 C25 C26 120.1(4) . . ?
C25 C24 C23 121.5(5) . . ?
C25 C24 S4 120.1(4) . . ?
C23 C24 S4 118.4(4) . . ?
C4 C3 C2 117.7(4) . . ?
C4 C3 C7 122.1(4) . . ?
C2 C3 C7 120.2(4) . . ?
S1 O1 Na1 131.2(2) . . ?
C51 C52 C53 121.1(5) . . ?
C51 C52 S6 119.0(4) . . ?
C53 C52 S6 119.9(4) . . ?
C11 C10 C9 121.0(4) . . ?
C11 C10 S2 121.9(4) . . ?
C9 C10 S2 117.1(4) . . ?
S6 O20 Na2 158.1(4) . . ?
O39 Na1 O33 169.8(2) . . ?
O39 Na1 O40 90.0(2) . . ?
O33 Na1 O40 80.00(14) . . ?
O39 Na1 O1 96.4(2) . . ?
O33 Na1 O1 82.57(14) . . ?
O40 Na1 O1 93.65(14) . . ?
O39 Na1 O41 90.2(2) . . ?
O33 Na1 O41 99.74(16) . . ?
O40 Na1 O41 178.63(17) . . ?
O1 Na1 O41 84.98(14) . . ?
O39 Na1 O17 94.5(2) . . ?
O33 Na1 O17 89.38(14) . . ?
O40 Na1 O17 101.67(15) . . ?
O1 Na1 O17 161.21(15) . . ?
O41 Na1 O17 79.66(14) . . ?
O42 Na2 O36 132.8(2) . . ?
O42 Na2 O20 79.7(2) . . ?
O36 Na2 O20 77.72(17) . . ?
O42 Na2 O7 119.15(19) . . ?
O36 Na2 O7 88.86(16) . . ?
O20 Na2 O7 161.1(2) . . ?
O42 Na2 O43 89.6(2) . . ?
O36 Na2 O43 134.8(2) . . ?
O20 Na2 O43 99.8(2) . . ?
O7 Na2 O43 80.14(17) . . ?
O42 Na2 O35 77.45(19) . . ?
O36 Na2 O35 70.67(15) . . ?
O20 Na2 O35 107.3(2) . . ?
O7 Na2 O35 80.04(15) . . ?
O43 Na2 O35 147.0(2) . . ?
C57 O33 Na1 127.0(3) . . ?
C60 O36 Na2 136.9(4) . . ?
O38 C62 C61 110.0(5) . . ?
C59 O35 Na2 130.8(4) . . ?
O35 C59 C58 110.9(5) . . ?
N1 C58 C57 105.9(4) . . ?
N1 C58 C59 112.3(5) . . ?
C57 C58 C59 110.5(5) . . ?
O33 C57 O34 125.5(5) . . ?
O33 C57 C58 122.2(5) . . ?
O34 C57 C58 112.3(4) . . ?
O36 C60 O37 126.3(5) . . ?
O36 C60 C61 121.6(5) . . ?
O37 C60 C61 112.1(5) . . ?
N2 C61 C62 113.4(5) . . ?
N2 C61 C60 107.3(5) . . ?
C62 C61 C60 111.0(5) . . ?
C3 C7 C8 112.8(4) . . ?

loop_
_geom_bond_atom_site_label_1
_geom_bond_atom_site_label_2
_geom_bond_distance
_geom_bond_site_symmetry_2
_geom_bond_publ_flag
S5 O17 1.454(4) . ?
S5 O18 1.454(4) . ?
S5 O19 1.456(4) . ?
S5 C29 1.783(5) . ?
S6 O20 1.414(5) . ?
S6 O22 1.424(4) . ?
S6 O21 1.461(6) . ?
S6 C52 1.771(5) . ?
S8 O27 1.372(6) . ?
S8 O26 1.408(7) . ?
S8 O28 1.472(8) . ?
S8 C38 1.770(5) . ?
S7 O25 1.377(7) . ?
S7 O23 1.378(5) . ?
S7 O24 1.522(7) . ?
S7 C45 1.755(5) . ?
C42 C43 1.517(7) . ?
C42 C40 1.545(7) . ?
C47 C46 1.384(7) . ?
C47 C48 1.408(6) . ?
C47 C49 1.533(7) . ?
C45 C46 1.382(8) . ?
C45 C44 1.393(7) . ?
O29 C32 1.371(6) . ?
C38 C39 1.382(7) . ?
C38 C37 1.394(7) . ?
O30 C55 1.379(6) . ?
C51 C52 1.391(7) . ?
C51 C50 1.396(7) . ?
O31 C48 1.376(6) . ?
C39 C40 1.388(7) . ?
O32 C41 1.378(6) . ?
C30 C29 1.394(7) . ?
C30 C31 1.394(7) . ?
C44 C43 1.392(7) . ?
C43 C48 1.389(7) . ?
C34 C33 1.386(7) . ?
C34 C29 1.390(7) . ?
C54 C55 1.395(6) . ?
C54 C53 1.403(7) . ?
C54 C56 1.522(7) . ?
C37 C36 1.384(7) . ?
C36 C41 1.408(7) . ?
C36 C35 1.530(7) . ?
O17 Na1 2.486(4) . ?
C56 C33 1.520(6) . ?
C40 C41 1.394(7) . ?
C35 C31 1.514(6) . ?
C49 C50 1.509(6) . ?
C50 C55 1.410(7) . ?
C31 C32 1.416(7) . ?
C32 C33 1.408(7) . ?
C53 C52 1.392(7) . ?
S2 O6 1.450(4) . ?
S2 O5 1.463(4) . ?
S2 O4 1.471(4) . ?
S2 C10 1.773(5) . ?
S4 O11 1.442(3) . ?
S4 O10 1.442(4) . ?
S4 O12 1.459(4) . ?
S4 C24 1.768(5) . ?
S1 O3 1.452(4) . ?
S1 O1 1.452(4) . ?
S1 O2 1.469(4) . ?
S1 C1 1.774(5) . ?
S3 O8 1.455(4) . ?
S3 O7 1.460(4) . ?
S3 O9 1.464(4) . ?
S3 C17 1.765(5) . ?
C19 C20 1.392(7) . ?
C19 C18 1.402(7) . ?
C19 C21 1.521(7) . ?
C15 C20 1.388(7) . ?
C15 C16 1.392(7) . ?
C15 C14 1.525(6) . ?
C20 O15 1.388(6) . ?
C13 O14 1.372(6) . ?
C13 C8 1.394(6) . ?
C13 C12 1.407(7) . ?
C27 O16 1.376(6) . ?
C27 C22 1.404(7) . ?
C27 C26 1.410(6) . ?
C4 O13 1.374(6) . ?
C4 C3 1.385(7) . ?
C4 C5 1.413(7) . ?
C8 C9 1.385(7) . ?
C8 C7 1.518(6) . ?
O7 Na2 2.439(5) . ?
C2 C1 1.385(7) . ?
C2 C3 1.396(7) . ?
C11 C12 1.385(7) . ?
C11 C10 1.387(7) . ?
C16 C17 1.402(7) . ?
C14 C12 1.530(6) . ?
C17 C18 1.380(7) . ?
C21 C22 1.507(7) . ?
C23 C24 1.392(7) . ?
C23 C22 1.396(7) . ?
C26 C25 1.401(7) . ?
C26 C28 1.499(7) . ?
C5 C6 1.392(7) . ?
C5 C28 1.526(6) . ?
C6 C1 1.384(7) . ?
C9 C10 1.398(7) . ?
C25 C24 1.389(7) . ?
C3 C7 1.507(7) . ?
O1 Na1 2.442(4) . ?
O20 Na2 2.432(6) . ?
Na1 O39 2.319(5) . ?
Na1 O33 2.359(4) . ?
Na1 O40 2.438(4) . ?
Na1 O41 2.469(4) . ?
Na2 O42 2.385(6) . ?
Na2 O36 2.407(5) . ?
Na2 O43 2.506(7) . ?
Na2 O35 2.537(5) . ?
O34 C57 1.318(6) . ?
O37 C60 1.301(7) . ?
O33 C57 1.210(6) . ?
O36 C60 1.215(7) . ?
C62 O38 1.428(8) . ?
C62 C61 1.526(9) . ?
O35 C59 1.390(8) . ?
C59 C58 1.535(8) . ?
N2 C61 1.478(7) . ?
C58 N1 1.491(7) . ?
C58 C57 1.532(7) . ?
C60 C61 1.531(8) . ?
